data_4120749
loop_
_publ_author_name
'Daniel Canseco-Gonzalez'
'Ana Petronilho'
'Helge M\"uller-Bunz'
'Kohsuke Ohmatsu'
'Takashi Ooi'
'Martin Albrecht'

_publ_contact_author
;
        Prof. Dr. Martin Albrecht
        School of Chemistry and Chemical Biology
        University College Dublin
        Belfield
        Dublin 4
        Ireland
;
_publ_contact_author_email martin.albrecht@ucd.ie
_publ_contact_author_fax '00353 1 716-2501'
_publ_contact_author_phone '00353 1 716-2504'
_publ_section_title
;
 Carbene Transfer from Triazolylidene Gold Complexes as a Potent Strategy
 for Inducing High Catalytic Activity
;
_journal_name_full 'Journal of the American Chemical Society'
_journal_page_first 13193
_journal_page_last 13203
_journal_paper_doi 10.1021/ja406999p
_journal_volume 135
_journal_year 2013
_chemical_formula_moiety 'C39 H40 Au N3 P, B F4'
_chemical_formula_sum 'C39 H40 Au B F4 N3 P'
_chemical_formula_weight 865.49
_chemical_name_systematic
; 
 ? 
;
_space_group_IT_number 2
_symmetry_cell_setting triclinic
_symmetry_space_group_name_Hall '-P 1'
_symmetry_space_group_name_H-M 'P -1'
_atom_sites_solution_hydrogens geom
_atom_sites_solution_primary direct
_atom_sites_solution_secondary difmap
_audit_creation_method SHELXL-97
_cell_angle_alpha 74.047(2)
_cell_angle_beta 67.294(2)
_cell_angle_gamma 65.027(2)
_cell_formula_units_Z 4
_cell_length_a 15.1192(3)
_cell_length_b 15.2115(3)
_cell_length_c 19.2224(4)
_cell_measurement_reflns_used 32168
_cell_measurement_temperature 100(2)
_cell_measurement_theta_max 27.0614
_cell_measurement_theta_min 2.9132
_cell_volume 3663.72(15)
_computing_cell_refinement
; 
CrysAlisPro, Agilent Technologies, 
Version 1.171.34.49 (release 20-01-2011 CrysAlis171 .NET) 
(compiled Jan 20 2011,15:58:25) 
;
_computing_data_collection
; 
CrysAlisPro, Agilent Technologies, 
Version 1.171.34.49 (release 20-01-2011 CrysAlis171 .NET) 
(compiled Jan 20 2011,15:58:25) 
;
_computing_data_reduction
; 
CrysAlisPro, Agilent Technologies, 
Version 1.171.34.49 (release 20-01-2011 CrysAlis171 .NET) 
(compiled Jan 20 2011,15:58:25) 
;
_computing_structure_refinement 'SHELXL-97 (Sheldrick, 2008)'
_computing_structure_solution 'SHELXS-97 (Sheldrick, 2008)'
_diffrn_ambient_temperature 100(2)
_diffrn_detector_area_resol_mean 10.3196
_diffrn_measured_fraction_theta_full 0.994
_diffrn_measured_fraction_theta_max 0.994
_diffrn_measurement_device_type 'SuperNova, Dual, Cu at zero, Atlas'
_diffrn_measurement_method '\w scans'
_diffrn_radiation_monochromator mirror
_diffrn_radiation_source 'SuperNova (Mo) x-ray Source'
_diffrn_radiation_type MoK\a
_diffrn_radiation_wavelength 0.71073
_diffrn_reflns_av_R_equivalents 0.0370
_diffrn_reflns_av_sigmaI/netI 0.0331
_diffrn_reflns_limit_h_max 19
_diffrn_reflns_limit_h_min -19
_diffrn_reflns_limit_k_max 19
_diffrn_reflns_limit_k_min -19
_diffrn_reflns_limit_l_max 24
_diffrn_reflns_limit_l_min -24
_diffrn_reflns_number 69209
_diffrn_reflns_theta_full 27.12
_diffrn_reflns_theta_max 27.12
_diffrn_reflns_theta_min 2.92
_exptl_absorpt_coefficient_mu 4.111
_exptl_absorpt_correction_T_max 0.906
_exptl_absorpt_correction_T_min 0.602
_exptl_absorpt_correction_type analytical
_exptl_absorpt_process_details
; 
CrysAlisPro, Agilent Technologies, 
Version 1.171.34.49 (release 20-01-2011 CrysAlis171 .NET) 
(compiled Jan 20 2011,15:58:25) 
Analytical numeric absorption correction using a multifaceted crystal 
model based on expressions derived by R.C. Clark & J.S. Reid. 
(Clark, R. C. & Reid, J. S. (1995). Acta Cryst. A51, 887-897) 
;
_exptl_crystal_colour colourless
_exptl_crystal_density_diffrn 1.569
_exptl_crystal_description lath
_exptl_crystal_F_000 1720
_exptl_crystal_size_max 0.1693
_exptl_crystal_size_mid 0.0722
_exptl_crystal_size_min 0.0256
_refine_diff_density_max 0.975
_refine_diff_density_min -0.839
_refine_diff_density_rms 0.096
_refine_ls_extinction_method none
_refine_ls_goodness_of_fit_ref 1.025
_refine_ls_hydrogen_treatment constr
_refine_ls_matrix_type full
_refine_ls_number_parameters 936
_refine_ls_number_reflns 16095
_refine_ls_number_restraints 26
_refine_ls_restrained_S_all 1.025
_refine_ls_R_factor_all 0.0328
_refine_ls_R_factor_gt 0.0235
_refine_ls_shift/su_max 0.001
_refine_ls_shift/su_mean 0.000
_refine_ls_structure_factor_coef Fsqd
_refine_ls_weighting_details 'calc w=1/[\s^2^(Fo^2^)+(0.0138P)^2^+4.3961P] where P=(Fo^2^+2Fc^2^)/3'
_refine_ls_weighting_scheme calc
_refine_ls_wR_factor_gt 0.0450
_refine_ls_wR_factor_ref 0.0482
_reflns_number_gt 13825
_reflns_number_total 16095
_reflns_threshold_expression I>2\s(I)
_cod_data_source_file ja406999p_si_002_4.cif
_cod_data_source_block alb154(3)
_cod_original_cell_volume 3663.73(13)
_cod_database_code 4120749

loop_
_symmetry_equiv_pos_as_xyz
'x, y, z'
'-x, -y, -z'

loop_
_atom_site_label
_atom_site_type_symbol
_atom_site_fract_x
_atom_site_fract_y
_atom_site_fract_z
_atom_site_U_iso_or_equiv
_atom_site_adp_type
_atom_site_occupancy
_atom_site_symmetry_multiplicity
_atom_site_calc_flag
_atom_site_refinement_flags
_atom_site_disorder_assembly
_atom_site_disorder_group
Au1 Au 0.063021(8) 0.244254(7) 0.263875(5) 0.01268(3) Uani 1 1 d . . .
C1 C 0.0921(2) 0.1473(2) 0.19646(15) 0.0145(6) Uani 1 1 d . . .
C2 C 0.1453(2) 0.13392(19) 0.12087(15) 0.0135(5) Uani 1 1 d . . .
C3 C 0.2127(2) 0.1823(2) 0.06108(14) 0.0145(6) Uani 1 1 d . . .
C4 C 0.1720(2) 0.2775(2) 0.02594(15) 0.0159(6) Uani 1 1 d . . .
C9 C 0.0588(2) 0.3357(2) 0.04973(17) 0.0217(6) Uani 1 1 d . . .
H9A H 0.0389 0.3596 0.0980 0.033 Uiso 1 1 calc R . .
H9B H 0.0207 0.2940 0.0562 0.033 Uiso 1 1 calc R . .
H9C H 0.0430 0.3915 0.0105 0.033 Uiso 1 1 calc R . .
C5 C 0.2386(2) 0.3188(2) -0.03187(15) 0.0188(6) Uani 1 1 d . . .
H5 H 0.2112 0.3825 -0.0570 0.023 Uiso 1 1 calc R . .
C6 C 0.3445(2) 0.2695(2) -0.05411(15) 0.0184(6) Uani 1 1 d . . .
C10 C 0.4148(2) 0.3150(2) -0.11828(17) 0.0265(7) Uani 1 1 d . . .
H10A H 0.4834 0.2864 -0.1124 0.040 Uiso 1 1 calc R . .
H10B H 0.3879 0.3857 -0.1172 0.040 Uiso 1 1 calc R . .
H10C H 0.4188 0.3024 -0.1670 0.040 Uiso 1 1 calc R . .
C7 C 0.3830(2) 0.1770(2) -0.01625(15) 0.0186(6) Uani 1 1 d . . .
H7 H 0.4552 0.1437 -0.0297 0.022 Uiso 1 1 calc R . .
C8 C 0.3198(2) 0.1316(2) 0.04062(15) 0.0163(6) Uani 1 1 d . . .
C11 C 0.3663(2) 0.0297(2) 0.07854(17) 0.0230(6) Uani 1 1 d . . .
H11A H 0.3226 0.0216 0.1312 0.034 Uiso 1 1 calc R . .
H11B H 0.4348 0.0199 0.0781 0.034 Uiso 1 1 calc R . .
H11C H 0.3715 -0.0186 0.0509 0.034 Uiso 1 1 calc R . .
N1 N 0.05012(17) 0.07544(16) 0.22320(12) 0.0137(5) Uani 1 1 d . . .
C12 C -0.0080(2) 0.0512(2) 0.30097(15) 0.0168(6) Uani 1 1 d . . .
C13 C -0.1144(2) 0.0981(2) 0.32321(16) 0.0187(6) Uani 1 1 d . . .
C18 C -0.1693(2) 0.1718(2) 0.26933(18) 0.0279(7) Uani 1 1 d . . .
H18A H -0.1608 0.2343 0.2630 0.042 Uiso 1 1 calc R . .
H18B H -0.2425 0.1812 0.2900 0.042 Uiso 1 1 calc R . .
H18C H -0.1405 0.1481 0.2199 0.042 Uiso 1 1 calc R . .
C14 C -0.1669(2) 0.0733(2) 0.39887(17) 0.0248(7) Uani 1 1 d . . .
H14 H -0.2394 0.1039 0.4166 0.030 Uiso 1 1 calc R . .
C15 C -0.1171(3) 0.0060(2) 0.44888(16) 0.0272(7) Uani 1 1 d . . .
C19 C -0.1777(3) -0.0210(3) 0.52967(18) 0.0414(9) Uani 1 1 d . . .
H19A H -0.2229 0.0386 0.5534 0.062 Uiso 1 1 calc R . .
H19B H -0.1303 -0.0632 0.5587 0.062 Uiso 1 1 calc R . .
H19C H -0.2191 -0.0559 0.5292 0.062 Uiso 1 1 calc R . .
C16 C -0.0110(3) -0.0377(2) 0.42334(17) 0.0275(7) Uani 1 1 d . . .
H16 H 0.0237 -0.0829 0.4579 0.033 Uiso 1 1 calc R . .
C17 C 0.0456(2) -0.0168(2) 0.34853(16) 0.0208(6) Uani 1 1 d . . .
C20 C 0.1607(2) -0.0663(2) 0.31952(18) 0.0328(8) Uani 1 1 d . . .
H20A H 0.1782 -0.1062 0.2805 0.049 Uiso 1 1 calc R . .
H20B H 0.1859 -0.1083 0.3618 0.049 Uiso 1 1 calc R . .
H20C H 0.1927 -0.0165 0.2974 0.049 Uiso 1 1 calc R . .
N2 N 0.07173(17) 0.01983(17) 0.17233(12) 0.0168(5) Uani 1 1 d . . .
N3 N 0.12889(17) 0.05676(16) 0.11023(12) 0.0149(5) Uani 1 1 d . . .
C21 C 0.1608(2) 0.0183(2) 0.03888(15) 0.0205(6) Uani 1 1 d . . .
H21A H 0.1425 -0.0397 0.0494 0.031 Uiso 1 1 calc R . .
H21B H 0.2352 0.0005 0.0155 0.031 Uiso 1 1 calc R . .
H21C H 0.1259 0.0685 0.0040 0.031 Uiso 1 1 calc R . .
P1 P 0.01348(5) 0.35294(5) 0.34500(4) 0.01364(14) Uani 1 1 d . . .
C22 C 0.1111(2) 0.3462(2) 0.38145(14) 0.0147(6) Uani 1 1 d . . .
C23 C 0.1937(2) 0.2584(2) 0.38233(15) 0.0187(6) Uani 1 1 d . . .
H23 H 0.1996 0.2051 0.3621 0.022 Uiso 1 1 calc R . .
C24 C 0.2674(2) 0.2489(2) 0.41274(16) 0.0242(7) Uani 1 1 d . . .
H24 H 0.3237 0.1890 0.4133 0.029 Uiso 1 1 calc R . .
C25 C 0.2593(2) 0.3264(2) 0.44239(16) 0.0252(7) Uani 1 1 d . . .
H25 H 0.3091 0.3193 0.4641 0.030 Uiso 1 1 calc R . .
C26 C 0.1783(2) 0.4141(2) 0.44011(17) 0.0270(7) Uani 1 1 d . . .
H26 H 0.1733 0.4676 0.4596 0.032 Uiso 1 1 calc R . .
C27 C 0.1046(2) 0.4244(2) 0.40963(16) 0.0211(6) Uani 1 1 d . . .
H27 H 0.0494 0.4850 0.4080 0.025 Uiso 1 1 calc R . .
C28 C -0.0908(2) 0.3337(2) 0.42765(16) 0.0181(6) Uani 1 1 d . . .
C29 C -0.0992(2) 0.3385(2) 0.50116(16) 0.0221(6) Uani 1 1 d . . .
H29 H -0.0498 0.3539 0.5097 0.026 Uiso 1 1 calc R . .
C30 C -0.1799(2) 0.3209(2) 0.56228(18) 0.0297(7) Uani 1 1 d . . .
H30 H -0.1854 0.3245 0.6124 0.036 Uiso 1 1 calc R . .
C31 C -0.2520(2) 0.2982(2) 0.5508(2) 0.0356(8) Uani 1 1 d . . .
H31 H -0.3067 0.2858 0.5927 0.043 Uiso 1 1 calc R . .
C32 C -0.2439(3) 0.2936(3) 0.4775(2) 0.0420(9) Uani 1 1 d . . .
H32 H -0.2936 0.2784 0.4693 0.050 Uiso 1 1 calc R . .
C33 C -0.1641(2) 0.3109(3) 0.4163(2) 0.0341(8) Uani 1 1 d . . .
H33 H -0.1592 0.3073 0.3663 0.041 Uiso 1 1 calc R . .
C34 C -0.0338(2) 0.4787(2) 0.30260(16) 0.0191(6) Uani 1 1 d . . .
C35 C 0.0188(2) 0.5031(2) 0.22672(17) 0.0249(7) Uani 1 1 d . . .
H35 H 0.0755 0.4537 0.1994 0.030 Uiso 1 1 calc R . .
C36 C -0.0107(3) 0.5985(2) 0.1908(2) 0.0352(8) Uani 1 1 d . . .
H36 H 0.0260 0.6146 0.1395 0.042 Uiso 1 1 calc R . .
C37 C -0.0938(3) 0.6695(3) 0.2304(2) 0.0437(10) Uani 1 1 d . . .
H37 H -0.1142 0.7350 0.2061 0.052 Uiso 1 1 calc R . .
C38 C -0.1479(3) 0.6464(2) 0.3054(2) 0.0417(10) Uani 1 1 d . . .
H38 H -0.2058 0.6960 0.3318 0.050 Uiso 1 1 calc R . .
C39 C -0.1178(2) 0.5506(2) 0.34217(19) 0.0273(7) Uani 1 1 d . . .
H39 H -0.1544 0.5349 0.3937 0.033 Uiso 1 1 calc R . .
Au2 Au 0.561177(8) 0.242249(7) 0.245557(6) 0.01445(3) Uani 1 1 d . . .
C40 C 0.5999(2) 0.1208(2) 0.19982(15) 0.0148(6) Uani 1 1 d . . .
C41 C 0.6598(2) 0.0234(2) 0.20966(14) 0.0140(5) Uani 1 1 d . . .
C42 C 0.7267(2) -0.03234(19) 0.25869(15) 0.0146(6) Uani 1 1 d . . .
C43 C 0.6841(2) -0.0616(2) 0.33643(16) 0.0184(6) Uani 1 1 d . . .
C48 C 0.5697(2) -0.0312(2) 0.37312(16) 0.0272(7) Uani 1 1 d . . .
H48A H 0.5545 -0.0582 0.4271 0.041 Uiso 1 1 calc R . .
H48B H 0.5412 -0.0561 0.3479 0.041 Uiso 1 1 calc R . .
H48C H 0.5389 0.0403 0.3682 0.041 Uiso 1 1 calc R . .
C44 C 0.7509(2) -0.1191(2) 0.37817(16) 0.0217(6) Uani 1 1 d . . .
H44 H 0.7234 -0.1393 0.4308 0.026 Uiso 1 1 calc R . .
C45 C 0.8569(2) -0.1483(2) 0.34566(17) 0.0223(6) Uani 1 1 d . . .
C49 C 0.9276(3) -0.2181(2) 0.39083(19) 0.0310(8) Uani 1 1 d . . .
H49A H 0.9354 -0.2854 0.3908 0.046 Uiso 1 1 calc R . .
H49B H 0.8985 -0.2032 0.4433 0.046 Uiso 1 1 calc R . .
H49C H 0.9949 -0.2110 0.3677 0.046 Uiso 1 1 calc R . .
C46 C 0.8964(2) -0.1141(2) 0.26960(16) 0.0196(6) Uani 1 1 d . . .
H46 H 0.9686 -0.1310 0.2474 0.024 Uiso 1 1 calc R . .
C47 C 0.8329(2) -0.05582(19) 0.22540(15) 0.0171(6) Uani 1 1 d . . .
C50 C 0.8789(2) -0.0189(2) 0.14325(16) 0.0226(6) Uani 1 1 d . . .
H50A H 0.8255 0.0116 0.1181 0.034 Uiso 0.40(3) 1 calc PR . .
H50B H 0.9337 -0.0739 0.1172 0.034 Uiso 0.40(3) 1 calc PR . .
H50C H 0.9072 0.0294 0.1411 0.034 Uiso 0.40(3) 1 calc PR . .
H50D H 0.9521 -0.0336 0.1329 0.034 Uiso 0.60(3) 1 calc PR . .
H50E H 0.8439 0.0519 0.1338 0.034 Uiso 0.60(3) 1 calc PR . .
H50F H 0.8704 -0.0513 0.1099 0.034 Uiso 0.60(3) 1 calc PR . .
N4 N 0.56517(17) 0.12635(16) 0.14204(12) 0.0144(5) Uani 1 1 d . . .
C51 C 0.4953(2) 0.2143(2) 0.11185(15) 0.0180(6) Uani 1 1 d . . .
C52 C 0.3909(2) 0.2323(2) 0.14797(16) 0.0237(7) Uani 1 1 d . . .
C57 C 0.3541(2) 0.1605(3) 0.21104(17) 0.0306(8) Uani 1 1 d . . .
H57A H 0.3914 0.0946 0.1962 0.046 Uiso 1 1 calc R . .
H57B H 0.2805 0.1776 0.2212 0.046 Uiso 1 1 calc R . .
H57C H 0.3665 0.1622 0.2570 0.046 Uiso 1 1 calc R . .
C53 C 0.3238(2) 0.3198(2) 0.12277(18) 0.0308(8) Uani 1 1 d . . .
H53 H 0.2520 0.3340 0.1452 0.037 Uiso 1 1 calc R . .
C54 C 0.3587(3) 0.3872(2) 0.0657(2) 0.0341(8) Uani 1 1 d . . .
C58 C 0.2841(3) 0.4833(3) 0.0402(2) 0.0485(11) Uani 1 1 d . . .
H58A H 0.3168 0.5074 -0.0122 0.073 Uiso 0.71(5) 1 calc PR . .
H58B H 0.2642 0.5312 0.0737 0.073 Uiso 0.71(5) 1 calc PR . .
H58C H 0.2229 0.4734 0.0427 0.073 Uiso 0.71(5) 1 calc PR . .
H58D H 0.2191 0.5006 0.0816 0.073 Uiso 0.29(5) 1 calc PR . .
H58E H 0.2717 0.4768 -0.0043 0.073 Uiso 0.29(5) 1 calc PR . .
H58F H 0.3130 0.5347 0.0267 0.073 Uiso 0.29(5) 1 calc PR . .
C55 C 0.4636(3) 0.3652(2) 0.03159(19) 0.0331(8) Uani 1 1 d . . .
H55 H 0.4874 0.4111 -0.0079 0.040 Uiso 1 1 calc R . .
C56 C 0.5352(2) 0.2777(2) 0.05363(17) 0.0246(7) Uani 1 1 d . . .
C59 C 0.6489(3) 0.2546(3) 0.0168(2) 0.0372(8) Uani 1 1 d . . .
H59A H 0.6814 0.2404 0.0560 0.056 Uiso 1 1 calc R . .
H59B H 0.6611 0.3108 -0.0196 0.056 Uiso 1 1 calc R . .
H59C H 0.6782 0.1974 -0.0099 0.056 Uiso 1 1 calc R . .
N5 N 0.59707(17) 0.04195(16) 0.11606(12) 0.0153(5) Uani 1 1 d . . .
N6 N 0.65443(17) -0.02021(16) 0.15865(12) 0.0143(5) Uani 1 1 d . . .
C60 C 0.7022(2) -0.12373(19) 0.14772(16) 0.0190(6) Uani 1 1 d . . .
H60A H 0.6783 -0.1343 0.1110 0.029 Uiso 1 1 calc R . .
H60B H 0.6831 -0.1640 0.1964 0.029 Uiso 1 1 calc R . .
H60C H 0.7769 -0.1421 0.1284 0.029 Uiso 1 1 calc R . .
P2 P 0.51994(5) 0.38444(5) 0.28875(4) 0.01378(14) Uani 1 1 d . . .
C61 C 0.4846(2) 0.3735(2) 0.39130(15) 0.0151(6) Uani 1 1 d . . .
C62 C 0.4204(2) 0.4524(2) 0.43157(15) 0.0203(6) Uani 1 1 d . . .
H62 H 0.3926 0.5150 0.4051 0.024 Uiso 1 1 calc R . .
C63 C 0.3965(3) 0.4405(2) 0.51017(16) 0.0275(7) Uani 1 1 d . . .
H63 H 0.3524 0.4949 0.5372 0.033 Uiso 1 1 calc R . .
C64 C 0.4369(2) 0.3495(3) 0.54925(16) 0.0286(7) Uani 1 1 d . . .
H64 H 0.4203 0.3415 0.6030 0.034 Uiso 1 1 calc R . .
C65 C 0.5009(2) 0.2707(2) 0.51006(17) 0.0248(7) Uani 1 1 d . . .
H65 H 0.5290 0.2085 0.5368 0.030 Uiso 1 1 calc R . .
C66 C 0.5245(2) 0.2821(2) 0.43142(16) 0.0190(6) Uani 1 1 d . . .
H66 H 0.5680 0.2273 0.4048 0.023 Uiso 1 1 calc R . .
C67 C 0.6292(2) 0.4241(2) 0.25185(15) 0.0156(6) Uani 1 1 d . . .
C68 C 0.7012(2) 0.3972(2) 0.18198(16) 0.0197(6) Uani 1 1 d . . .
H68 H 0.6913 0.3603 0.1548 0.024 Uiso 1 1 calc R . .
C69 C 0.7866(2) 0.4239(2) 0.15225(18) 0.0266(7) Uani 1 1 d . . .
H69 H 0.8353 0.4054 0.1047 0.032 Uiso 1 1 calc R . .
C70 C 0.8012(2) 0.4773(3) 0.19142(18) 0.0317(8) Uani 1 1 d . . .
H70 H 0.8606 0.4947 0.1713 0.038 Uiso 1 1 calc R . .
C71 C 0.7298(3) 0.5057(3) 0.26002(19) 0.0371(9) Uani 1 1 d . . .
H71 H 0.7395 0.5439 0.2863 0.044 Uiso 1 1 calc R . .
C72 C 0.6442(2) 0.4787(2) 0.29047(17) 0.0268(7) Uani 1 1 d . . .
H72 H 0.5956 0.4976 0.3379 0.032 Uiso 1 1 calc R . .
C73 C 0.4153(2) 0.4845(2) 0.26039(14) 0.0146(6) Uani 1 1 d . . .
C74 C 0.4064(2) 0.5817(2) 0.25015(15) 0.0190(6) Uani 1 1 d . . .
H74 H 0.4561 0.5975 0.2579 0.023 Uiso 1 1 calc R . .
C75 C 0.3245(2) 0.6559(2) 0.22844(17) 0.0260(7) Uani 1 1 d . . .
H75 H 0.3182 0.7223 0.2216 0.031 Uiso 1 1 calc R . .
C76 C 0.2522(2) 0.6333(2) 0.21681(17) 0.0288(7) Uani 1 1 d . . .
H76 H 0.1968 0.6841 0.2016 0.035 Uiso 1 1 calc R . .
C77 C 0.2607(2) 0.5368(2) 0.22740(18) 0.0292(7) Uani 1 1 d . . .
H77 H 0.2104 0.5215 0.2201 0.035 Uiso 1 1 calc R . .
C78 C 0.3419(2) 0.4625(2) 0.24859(16) 0.0220(6) Uani 1 1 d . . .
H78 H 0.3476 0.3962 0.2551 0.026 Uiso 1 1 calc R . .
B1 B 0.4537(3) 0.8365(3) 0.2907(2) 0.0268(8) Uani 1 1 d . . .
F1 F 0.39294(17) 0.8773(2) 0.35717(12) 0.0609(7) Uani 1 1 d . . .
F2 F 0.55299(16) 0.7861(2) 0.29314(12) 0.0671(8) Uani 1 1 d . . .
F3 F 0.4568(2) 0.90460(19) 0.22903(14) 0.0783(9) Uani 1 1 d . . .
F4 F 0.4151(2) 0.7732(2) 0.28725(18) 0.0992(12) Uani 1 1 d . . .
F5 F -0.02754(14) 0.78493(13) 0.05502(11) 0.0343(4) Uani 1 1 d U . .
B2 B 0.0713(6) 0.7789(6) 0.0047(4) 0.0270(15) Uani 0.756(6) 1 d PDU A 1
F6 F 0.1325(6) 0.6824(3) 0.0087(3) 0.0407(14) Uani 0.756(6) 1 d PDU A 1
F7 F 0.1072(3) 0.8338(3) 0.0264(3) 0.0499(12) Uani 0.756(6) 1 d PDU A 1
F8 F 0.0662(2) 0.8149(2) -0.06859(16) 0.0424(9) Uani 0.756(6) 1 d PDU A 1
B3 B 0.0762(19) 0.7728(16) 0.0317(10) 0.030(5) Uani 0.244(6) 1 d PDU A 2
F9 F 0.0807(11) 0.8577(11) -0.0100(12) 0.126(10) Uani 0.244(6) 1 d PDU A 2
F10 F 0.141(2) 0.6966(15) -0.0103(15) 0.102(9) Uani 0.244(6) 1 d PDU A 2
F11 F 0.1101(8) 0.7633(15) 0.0902(7) 0.118(7) Uani 0.244(6) 1 d PDU A 2

loop_
_atom_site_aniso_label
_atom_site_aniso_U_11
_atom_site_aniso_U_22
_atom_site_aniso_U_33
_atom_site_aniso_U_23
_atom_site_aniso_U_13
_atom_site_aniso_U_12
Au1 0.01351(5) 0.01111(5) 0.01416(5) -0.00434(4) -0.00394(4) -0.00374(4)
C1 0.0129(13) 0.0145(14) 0.0193(13) -0.0030(11) -0.0068(11) -0.0057(11)
C2 0.0128(13) 0.0105(13) 0.0167(13) -0.0042(10) -0.0079(11) 0.0007(11)
C3 0.0164(14) 0.0154(14) 0.0124(12) -0.0062(11) -0.0039(11) -0.0041(11)
C4 0.0167(14) 0.0154(14) 0.0160(13) -0.0057(11) -0.0035(11) -0.0054(11)
C9 0.0156(14) 0.0145(15) 0.0283(16) -0.0016(12) -0.0052(12) -0.0015(12)
C5 0.0241(15) 0.0141(14) 0.0161(13) -0.0025(11) -0.0063(12) -0.0044(12)
C6 0.0212(15) 0.0194(15) 0.0163(13) -0.0082(11) -0.0012(12) -0.0094(12)
C10 0.0239(16) 0.0294(18) 0.0233(15) -0.0047(13) 0.0014(13) -0.0138(14)
C7 0.0127(14) 0.0225(16) 0.0197(14) -0.0129(12) -0.0011(11) -0.0028(12)
C8 0.0159(14) 0.0173(14) 0.0164(13) -0.0079(11) -0.0046(11) -0.0033(11)
C11 0.0184(15) 0.0191(16) 0.0268(15) -0.0046(12) -0.0091(13) 0.0003(12)
N1 0.0159(12) 0.0110(11) 0.0150(11) -0.0050(9) -0.0059(9) -0.0026(9)
C12 0.0219(15) 0.0129(14) 0.0163(13) -0.0040(11) -0.0037(12) -0.0076(12)
C13 0.0216(15) 0.0142(14) 0.0228(14) -0.0039(11) -0.0061(12) -0.0084(12)
C18 0.0215(16) 0.0241(17) 0.0362(18) -0.0030(14) -0.0120(14) -0.0042(13)
C14 0.0192(15) 0.0202(16) 0.0309(16) -0.0117(13) 0.0032(13) -0.0079(13)
C15 0.0395(19) 0.0208(16) 0.0182(14) -0.0034(12) 0.0000(14) -0.0155(15)
C19 0.051(2) 0.039(2) 0.0260(17) -0.0026(15) 0.0047(16) -0.0251(19)
C16 0.0379(19) 0.0179(16) 0.0228(15) 0.0010(12) -0.0084(14) -0.0095(14)
C17 0.0252(16) 0.0150(15) 0.0198(14) -0.0025(11) -0.0069(12) -0.0050(12)
C20 0.0306(18) 0.0312(19) 0.0259(16) -0.0001(14) -0.0134(14) 0.0006(15)
N2 0.0190(12) 0.0157(12) 0.0155(11) -0.0024(9) -0.0063(10) -0.0051(10)
N3 0.0152(12) 0.0137(12) 0.0159(11) -0.0064(9) -0.0048(9) -0.0024(9)
C21 0.0241(16) 0.0208(15) 0.0169(14) -0.0076(12) -0.0041(12) -0.0073(13)
P1 0.0137(3) 0.0131(3) 0.0154(3) -0.0050(3) -0.0048(3) -0.0038(3)
C22 0.0137(13) 0.0198(15) 0.0109(12) -0.0004(11) -0.0033(11) -0.0079(11)
C23 0.0198(15) 0.0193(15) 0.0157(13) -0.0016(11) -0.0050(12) -0.0065(12)
C24 0.0186(15) 0.0302(18) 0.0206(15) 0.0025(13) -0.0074(12) -0.0083(13)
C25 0.0238(16) 0.0387(19) 0.0203(15) 0.0035(13) -0.0113(13) -0.0182(15)
C26 0.0322(18) 0.0290(18) 0.0304(17) -0.0050(14) -0.0129(14) -0.0172(15)
C27 0.0213(15) 0.0202(15) 0.0244(15) -0.0019(12) -0.0093(13) -0.0085(13)
C28 0.0123(13) 0.0164(14) 0.0218(14) -0.0075(11) 0.0004(11) -0.0036(11)
C29 0.0188(15) 0.0215(16) 0.0205(14) -0.0024(12) -0.0064(12) -0.0023(12)
C30 0.0226(17) 0.0247(17) 0.0239(16) 0.0031(13) -0.0012(13) -0.0015(14)
C31 0.0199(17) 0.0192(17) 0.046(2) -0.0052(15) 0.0084(15) -0.0031(14)
C32 0.0217(18) 0.045(2) 0.063(3) -0.0314(19) 0.0061(17) -0.0181(17)
C33 0.0268(18) 0.046(2) 0.0383(19) -0.0233(16) 0.0005(15) -0.0193(16)
C34 0.0213(15) 0.0148(14) 0.0294(16) -0.0058(12) -0.0168(13) -0.0044(12)
C35 0.0300(17) 0.0193(16) 0.0314(17) 0.0022(13) -0.0186(14) -0.0096(13)
C36 0.051(2) 0.0254(19) 0.044(2) 0.0087(16) -0.0326(18) -0.0185(17)
C37 0.065(3) 0.0203(18) 0.069(3) 0.0081(18) -0.054(2) -0.0157(19)
C38 0.043(2) 0.0163(17) 0.082(3) -0.0206(18) -0.043(2) 0.0054(15)
C39 0.0259(17) 0.0204(16) 0.0426(19) -0.0145(14) -0.0177(15) -0.0021(13)
Au2 0.01518(6) 0.01226(6) 0.01709(5) -0.00571(4) -0.00594(4) -0.00283(4)
C40 0.0123(13) 0.0161(14) 0.0173(13) -0.0051(11) -0.0032(11) -0.0057(11)
C41 0.0146(13) 0.0158(14) 0.0121(12) -0.0053(11) -0.0008(11) -0.0067(11)
C42 0.0219(15) 0.0097(13) 0.0156(13) -0.0024(10) -0.0090(11) -0.0055(11)
C43 0.0215(15) 0.0133(14) 0.0214(14) -0.0046(11) -0.0068(12) -0.0056(12)
C48 0.0250(17) 0.0341(19) 0.0188(15) -0.0017(13) -0.0029(13) -0.0116(14)
C44 0.0345(18) 0.0171(15) 0.0175(14) 0.0018(12) -0.0119(13) -0.0120(13)
C45 0.0319(17) 0.0144(15) 0.0272(15) -0.0019(12) -0.0178(14) -0.0070(13)
C49 0.038(2) 0.0251(18) 0.0360(18) 0.0032(14) -0.0252(16) -0.0096(15)
C46 0.0195(15) 0.0175(15) 0.0257(15) -0.0086(12) -0.0099(12) -0.0041(12)
C47 0.0208(15) 0.0113(14) 0.0217(14) -0.0055(11) -0.0090(12) -0.0040(11)
C50 0.0182(15) 0.0277(17) 0.0218(15) -0.0054(13) -0.0046(12) -0.0081(13)
N4 0.0131(11) 0.0166(12) 0.0134(11) -0.0054(9) -0.0027(9) -0.0042(10)
C51 0.0192(15) 0.0163(15) 0.0197(14) -0.0079(11) -0.0103(12) -0.0003(12)
C52 0.0242(16) 0.0291(17) 0.0232(15) -0.0130(13) -0.0131(13) -0.0035(13)
C57 0.0187(16) 0.048(2) 0.0246(16) -0.0104(15) -0.0031(13) -0.0114(15)
C53 0.0244(17) 0.0337(19) 0.0349(18) -0.0204(15) -0.0175(15) 0.0063(14)
C54 0.041(2) 0.0244(18) 0.0401(19) -0.0168(15) -0.0320(17) 0.0108(15)
C58 0.060(3) 0.026(2) 0.058(2) -0.0153(18) -0.042(2) 0.0136(18)
C55 0.054(2) 0.0181(17) 0.0306(17) -0.0015(14) -0.0255(17) -0.0064(16)
C56 0.0313(17) 0.0192(16) 0.0251(15) -0.0040(13) -0.0134(14) -0.0059(13)
C59 0.039(2) 0.0302(19) 0.0379(19) 0.0071(15) -0.0095(16) -0.0180(17)
N5 0.0135(11) 0.0163(12) 0.0170(11) -0.0061(9) -0.0048(9) -0.0035(10)
N6 0.0163(12) 0.0130(12) 0.0141(11) -0.0033(9) -0.0045(9) -0.0051(10)
C60 0.0244(16) 0.0126(14) 0.0223(14) -0.0055(11) -0.0089(12) -0.0052(12)
P2 0.0138(3) 0.0136(3) 0.0152(3) -0.0049(3) -0.0045(3) -0.0042(3)
C61 0.0127(13) 0.0197(15) 0.0173(13) -0.0016(11) -0.0065(11) -0.0085(11)
C62 0.0243(16) 0.0194(15) 0.0172(14) -0.0023(12) -0.0070(12) -0.0074(13)
C63 0.0348(18) 0.0287(18) 0.0175(14) -0.0093(13) -0.0014(13) -0.0121(15)
C64 0.0303(18) 0.044(2) 0.0134(14) -0.0017(14) -0.0058(13) -0.0174(16)
C65 0.0224(16) 0.0289(17) 0.0230(15) 0.0055(13) -0.0119(13) -0.0100(14)
C66 0.0162(14) 0.0177(15) 0.0222(14) -0.0039(12) -0.0064(12) -0.0038(12)
C67 0.0125(13) 0.0151(14) 0.0180(13) -0.0004(11) -0.0060(11) -0.0037(11)
C68 0.0198(15) 0.0143(14) 0.0205(14) -0.0016(11) -0.0070(12) -0.0016(12)
C69 0.0165(15) 0.0233(17) 0.0278(16) 0.0045(13) -0.0059(13) -0.0017(13)
C70 0.0188(16) 0.046(2) 0.0324(18) 0.0093(16) -0.0132(14) -0.0182(15)
C71 0.042(2) 0.056(2) 0.0329(18) -0.0031(17) -0.0157(16) -0.0333(19)
C72 0.0265(17) 0.040(2) 0.0217(15) -0.0080(14) -0.0059(13) -0.0184(15)
C73 0.0153(14) 0.0156(14) 0.0120(12) -0.0035(10) -0.0028(11) -0.0049(11)
C74 0.0183(15) 0.0220(16) 0.0158(13) -0.0031(11) -0.0033(11) -0.0078(12)
C75 0.0240(16) 0.0190(16) 0.0253(16) -0.0020(13) -0.0038(13) -0.0027(13)
C76 0.0193(16) 0.0319(19) 0.0282(16) -0.0032(14) -0.0119(13) 0.0008(14)
C77 0.0216(16) 0.040(2) 0.0326(17) -0.0077(15) -0.0143(14) -0.0099(15)
C78 0.0221(16) 0.0231(16) 0.0256(15) -0.0051(13) -0.0106(13) -0.0084(13)
B1 0.0263(19) 0.027(2) 0.0238(18) -0.0037(15) -0.0069(15) -0.0066(16)
F1 0.0416(13) 0.0926(19) 0.0470(13) -0.0422(13) -0.0113(11) -0.0045(13)
F2 0.0306(12) 0.0898(19) 0.0375(12) 0.0147(12) -0.0046(10) -0.0013(12)
F3 0.0584(17) 0.0627(17) 0.0668(16) 0.0344(14) -0.0171(13) -0.0071(14)
F4 0.085(2) 0.118(3) 0.111(2) -0.084(2) 0.0479(18) -0.080(2)
F5 0.0290(10) 0.0270(10) 0.0431(11) -0.0010(8) -0.0105(9) -0.0094(8)
B2 0.025(3) 0.013(3) 0.041(4) -0.002(3) -0.011(3) -0.005(2)
F6 0.039(3) 0.0174(17) 0.055(2) -0.0045(15) -0.0233(19) 0.0064(16)
F7 0.0287(19) 0.045(2) 0.089(3) -0.041(2) -0.0101(18) -0.0122(18)
F8 0.0427(17) 0.0376(17) 0.0403(16) 0.0119(13) -0.0103(13) -0.0212(14)
B3 0.022(7) 0.030(10) 0.024(11) -0.001(8) -0.003(8) 0.001(8)
F9 0.037(8) 0.053(8) 0.186(19) 0.046(10) 0.020(10) -0.007(6)
F10 0.032(8) 0.100(13) 0.19(2) -0.109(16) -0.005(14) -0.007(12)
F11 0.044(7) 0.27(2) 0.059(8) -0.040(9) -0.010(5) -0.070(10)

loop_
_atom_type_symbol
_atom_type_description
_atom_type_scat_dispersion_real
_atom_type_scat_dispersion_imag
_atom_type_scat_source
C C 0.0033 0.0016 'International Tables Vol C Tables 4.2.6.8 and 6.1.1.4'
H H 0.0000 0.0000 'International Tables Vol C Tables 4.2.6.8 and 6.1.1.4'
B B 0.0013 0.0007 'International Tables Vol C Tables 4.2.6.8 and 6.1.1.4'
N N 0.0061 0.0033 'International Tables Vol C Tables 4.2.6.8 and 6.1.1.4'
F F 0.0171 0.0103 'International Tables Vol C Tables 4.2.6.8 and 6.1.1.4'
P P 0.1023 0.0942 'International Tables Vol C Tables 4.2.6.8 and 6.1.1.4'
Au Au -2.0133 8.8022 'International Tables Vol C Tables 4.2.6.8 and 6.1.1.4'

loop_
_geom_angle_atom_site_label_1
_geom_angle_atom_site_label_2
_geom_angle_atom_site_label_3
_geom_angle
C1 Au1 P1 174.05(8)
N1 C1 C2 103.0(2)
N1 C1 Au1 121.25(18)
C2 C1 Au1 135.6(2)
N3 C2 C1 105.6(2)
N3 C2 C3 123.0(2)
C1 C2 C3 131.2(2)
C4 C3 C8 120.4(2)
C4 C3 C2 120.9(2)
C8 C3 C2 118.7(2)
C5 C4 C3 118.7(3)
C5 C4 C9 119.6(2)
C3 C4 C9 121.7(2)
C4 C9 H9A 109.5
C4 C9 H9B 109.5
H9A C9 H9B 109.5
C4 C9 H9C 109.5
H9A C9 H9C 109.5
H9B C9 H9C 109.5
C4 C5 C6 122.0(3)
C4 C5 H5 119.0
C6 C5 H5 119.0
C7 C6 C5 118.1(3)
C7 C6 C10 121.0(3)
C5 C6 C10 120.9(3)
C6 C10 H10A 109.5
C6 C10 H10B 109.5
H10A C10 H10B 109.5
C6 C10 H10C 109.5
H10A C10 H10C 109.5
H10B C10 H10C 109.5
C6 C7 C8 122.2(3)
C6 C7 H7 118.9
C8 C7 H7 118.9
C7 C8 C3 118.5(3)
C7 C8 C11 119.8(2)
C3 C8 C11 121.7(2)
C8 C11 H11A 109.5
C8 C11 H11B 109.5
H11A C11 H11B 109.5
C8 C11 H11C 109.5
H11A C11 H11C 109.5
H11B C11 H11C 109.5
N2 N1 C1 115.0(2)
N2 N1 C12 118.0(2)
C1 N1 C12 126.8(2)
C17 C12 C13 124.1(3)
C17 C12 N1 117.9(2)
C13 C12 N1 118.1(2)
C12 C13 C14 116.0(3)
C12 C13 C18 122.2(3)
C14 C13 C18 121.8(3)
C13 C18 H18A 109.5
C13 C18 H18B 109.5
H18A C18 H18B 109.5
C13 C18 H18C 109.5
H18A C18 H18C 109.5
H18B C18 H18C 109.5
C15 C14 C13 122.3(3)
C15 C14 H14 118.9
C13 C14 H14 118.9
C14 C15 C16 118.9(3)
C14 C15 C19 120.4(3)
C16 C15 C19 120.7(3)
C15 C19 H19A 109.5
C15 C19 H19B 109.5
H19A C19 H19B 109.5
C15 C19 H19C 109.5
H19A C19 H19C 109.5
H19B C19 H19C 109.5
C15 C16 C17 121.6(3)
C15 C16 H16 119.2
C17 C16 H16 119.2
C12 C17 C16 117.2(3)
C12 C17 C20 120.9(3)
C16 C17 C20 122.0(3)
C17 C20 H20A 109.5
C17 C20 H20B 109.5
H20A C20 H20B 109.5
C17 C20 H20C 109.5
H20A C20 H20C 109.5
H20B C20 H20C 109.5
N3 N2 N1 103.0(2)
N2 N3 C2 113.3(2)
N2 N3 C21 118.7(2)
C2 N3 C21 127.8(2)
N3 C21 H21A 109.5
N3 C21 H21B 109.5
H21A C21 H21B 109.5
N3 C21 H21C 109.5
H21A C21 H21C 109.5
H21B C21 H21C 109.5
C34 P1 C28 106.88(13)
C34 P1 C22 105.25(12)
C28 P1 C22 106.19(12)
C34 P1 Au1 112.50(9)
C28 P1 Au1 109.10(10)
C22 P1 Au1 116.34(9)
C27 C22 C23 119.5(3)
C27 C22 P1 122.3(2)
C23 C22 P1 118.2(2)
C24 C23 C22 119.9(3)
C24 C23 H23 120.0
C22 C23 H23 120.0
C23 C24 C25 120.4(3)
C23 C24 H24 119.8
C25 C24 H24 119.8
C26 C25 C24 119.6(3)
C26 C25 H25 120.2
C24 C25 H25 120.2
C25 C26 C27 120.5(3)
C25 C26 H26 119.8
C27 C26 H26 119.8
C26 C27 C22 120.1(3)
C26 C27 H27 119.9
C22 C27 H27 119.9
C29 C28 C33 119.1(3)
C29 C28 P1 122.9(2)
C33 C28 P1 118.0(2)
C28 C29 C30 120.0(3)
C28 C29 H29 120.0
C30 C29 H29 120.0
C31 C30 C29 120.6(3)
C31 C30 H30 119.7
C29 C30 H30 119.7
C30 C31 C32 119.4(3)
C30 C31 H31 120.3
C32 C31 H31 120.3
C33 C32 C31 120.6(3)
C33 C32 H32 119.7
C31 C32 H32 119.7
C32 C33 C28 120.2(3)
C32 C33 H33 119.9
C28 C33 H33 119.9
C39 C34 C35 119.6(3)
C39 C34 P1 123.0(2)
C35 C34 P1 117.4(2)
C36 C35 C34 120.9(3)
C36 C35 H35 119.5
C34 C35 H35 119.5
C37 C36 C35 119.3(3)
C37 C36 H36 120.4
C35 C36 H36 120.4
C36 C37 C38 120.7(3)
C36 C37 H37 119.6
C38 C37 H37 119.6
C37 C38 C39 120.3(3)
C37 C38 H38 119.9
C39 C38 H38 119.9
C34 C39 C38 119.3(3)
C34 C39 H39 120.4
C38 C39 H39 120.4
C40 Au2 P2 176.07(8)
N4 C40 C41 102.8(2)
N4 C40 Au2 120.63(19)
C41 C40 Au2 136.5(2)
N6 C41 C40 106.6(2)
N6 C41 C42 121.2(2)
C40 C41 C42 132.1(2)
C47 C42 C43 121.2(2)
C47 C42 C41 118.3(2)
C43 C42 C41 120.5(2)
C44 C43 C42 117.8(3)
C44 C43 C48 121.1(3)
C42 C43 C48 121.1(2)
C43 C48 H48A 109.5
C43 C48 H48B 109.5
H48A C48 H48B 109.5
C43 C48 H48C 109.5
H48A C48 H48C 109.5
H48B C48 H48C 109.5
C43 C44 C45 122.3(3)
C43 C44 H44 118.9
C45 C44 H44 118.9
C44 C45 C46 118.4(3)
C44 C45 C49 120.9(3)
C46 C45 C49 120.6(3)
C45 C49 H49A 109.5
C45 C49 H49B 109.5
H49A C49 H49B 109.5
C45 C49 H49C 109.5
H49A C49 H49C 109.5
H49B C49 H49C 109.5
C47 C46 C45 121.5(3)
C47 C46 H46 119.2
C45 C46 H46 119.2
C46 C47 C42 118.6(2)
C46 C47 C50 119.9(3)
C42 C47 C50 121.5(2)
C47 C50 H50A 109.5
C47 C50 H50B 109.5
H50A C50 H50B 109.5
C47 C50 H50C 109.5
H50A C50 H50C 109.5
H50B C50 H50C 109.5
C47 C50 H50D 109.5
H50A C50 H50D 141.1
H50B C50 H50D 56.3
H50C C50 H50D 56.3
C47 C50 H50E 109.5
H50A C50 H50E 56.3
H50B C50 H50E 141.1
H50C C50 H50E 56.3
H50D C50 H50E 109.5
C47 C50 H50F 109.5
H50A C50 H50F 56.3
H50B C50 H50F 56.3
H50C C50 H50F 141.1
H50D C50 H50F 109.5
H50E C50 H50F 109.5
N5 N4 C40 115.0(2)
N5 N4 C51 120.4(2)
C40 N4 C51 124.6(2)
C56 C51 C52 124.5(3)
C56 C51 N4 118.9(2)
C52 C51 N4 116.4(2)
C53 C52 C51 116.6(3)
C53 C52 C57 122.2(3)
C51 C52 C57 121.2(3)
C52 C57 H57A 109.5
C52 C57 H57B 109.5
H57A C57 H57B 109.5
C52 C57 H57C 109.5
H57A C57 H57C 109.5
H57B C57 H57C 109.5
C52 C53 C54 121.8(3)
C52 C53 H53 119.1
C54 C53 H53 119.1
C53 C54 C55 119.1(3)
C53 C54 C58 120.9(3)
C55 C54 C58 120.0(3)
C54 C58 H58A 109.5
C54 C58 H58B 109.5
H58A C58 H58B 109.5
C54 C58 H58C 109.5
H58A C58 H58C 109.5
H58B C58 H58C 109.5
C54 C58 H58D 109.5
H58A C58 H58D 141.1
H58B C58 H58D 56.3
H58C C58 H58D 56.3
C54 C58 H58E 109.5
H58A C58 H58E 56.3
H58B C58 H58E 141.1
H58C C58 H58E 56.3
H58D C58 H58E 109.5
C54 C58 H58F 109.5
H58A C58 H58F 56.3
H58B C58 H58F 56.3
H58C C58 H58F 141.1
H58D C58 H58F 109.5
H58E C58 H58F 109.5
C54 C55 C56 121.9(3)
C54 C55 H55 119.0
C56 C55 H55 119.0
C51 C56 C55 116.1(3)
C51 C56 C59 122.2(3)
C55 C56 C59 121.7(3)
C56 C59 H59A 109.5
C56 C59 H59B 109.5
H59A C59 H59B 109.5
C56 C59 H59C 109.5
H59A C59 H59C 109.5
H59B C59 H59C 109.5
N6 N5 N4 102.7(2)
N5 N6 C41 112.9(2)
N5 N6 C60 118.9(2)
C41 N6 C60 128.2(2)
N6 C60 H60A 109.5
N6 C60 H60B 109.5
H60A C60 H60B 109.5
N6 C60 H60C 109.5
H60A C60 H60C 109.5
H60B C60 H60C 109.5
C61 P2 C73 106.93(12)
C61 P2 C67 105.34(12)
C73 P2 C67 106.79(12)
C61 P2 Au2 113.61(9)
C73 P2 Au2 113.14(9)
C67 P2 Au2 110.51(9)
C62 C61 C66 118.7(2)
C62 C61 P2 122.7(2)
C66 C61 P2 118.6(2)
C61 C62 C63 120.5(3)
C61 C62 H62 119.7
C63 C62 H62 119.7
C64 C63 C62 120.2(3)
C64 C63 H63 119.9
C62 C63 H63 119.9
C65 C64 C63 119.9(3)
C65 C64 H64 120.0
C63 C64 H64 120.0
C64 C65 C66 120.1(3)
C64 C65 H65 119.9
C66 C65 H65 119.9
C65 C66 C61 120.5(3)
C65 C66 H66 119.7
C61 C66 H66 119.7
C72 C67 C68 119.1(3)
C72 C67 P2 122.7(2)
C68 C67 P2 118.2(2)
C69 C68 C67 120.4(3)
C69 C68 H68 119.8
C67 C68 H68 119.8
C70 C69 C68 120.0(3)
C70 C69 H69 120.0
C68 C69 H69 120.0
C69 C70 C71 120.3(3)
C69 C70 H70 119.9
C71 C70 H70 119.9
C70 C71 C72 120.1(3)
C70 C71 H71 120.0
C72 C71 H71 120.0
C67 C72 C71 120.1(3)
C67 C72 H72 119.9
C71 C72 H72 119.9
C74 C73 C78 119.4(3)
C74 C73 P2 122.0(2)
C78 C73 P2 118.5(2)
C73 C74 C75 119.8(3)
C73 C74 H74 120.1
C75 C74 H74 120.1
C76 C75 C74 120.3(3)
C76 C75 H75 119.8
C74 C75 H75 119.8
C75 C76 C77 119.9(3)
C75 C76 H76 120.1
C77 C76 H76 120.1
C78 C77 C76 120.4(3)
C78 C77 H77 119.8
C76 C77 H77 119.8
C77 C78 C73 120.1(3)
C77 C78 H78 119.9
C73 C78 H78 119.9
F3 B1 F4 111.4(3)
F3 B1 F2 107.6(3)
F4 B1 F2 109.2(3)
F3 B1 F1 112.1(3)
F4 B1 F1 106.9(3)
F2 B1 F1 109.6(3)
F6 B2 F8 110.1(6)
F6 B2 F7 111.4(6)
F8 B2 F7 109.6(5)
F6 B2 F5 107.1(6)
F8 B2 F5 109.5(5)
F7 B2 F5 109.1(6)
F9 B3 F11 105.3(18)
F9 B3 F10 110.4(19)
F11 B3 F10 109(2)
F9 B3 F5 104.3(16)
F11 B3 F5 113.1(14)
F10 B3 F5 114(2)

loop_
_geom_bond_atom_site_label_1
_geom_bond_atom_site_label_2
_geom_bond_distance
Au1 C1 2.028(3)
Au1 P1 2.2795(7)
C1 N1 1.373(3)
C1 C2 1.386(4)
C2 N3 1.378(3)
C2 C3 1.472(4)
C3 C4 1.401(4)
C3 C8 1.412(4)
C4 C5 1.389(4)
C4 C9 1.504(4)
C9 H9A 0.9800
C9 H9B 0.9800
C9 H9C 0.9800
C5 C6 1.393(4)
C5 H5 0.9500
C6 C7 1.386(4)
C6 C10 1.506(4)
C10 H10A 0.9800
C10 H10B 0.9800
C10 H10C 0.9800
C7 C8 1.387(4)
C7 H7 0.9500
C8 C11 1.511(4)
C11 H11A 0.9800
C11 H11B 0.9800
C11 H11C 0.9800
N1 N2 1.324(3)
N1 C12 1.449(3)
C12 C17 1.380(4)
C12 C13 1.396(4)
C13 C14 1.396(4)
C13 C18 1.503(4)
C18 H18A 0.9800
C18 H18B 0.9800
C18 H18C 0.9800
C14 C15 1.380(4)
C14 H14 0.9500
C15 C16 1.388(5)
C15 C19 1.513(4)
C19 H19A 0.9800
C19 H19B 0.9800
C19 H19C 0.9800
C16 C17 1.389(4)
C16 H16 0.9500
C17 C20 1.511(4)
C20 H20A 0.9800
C20 H20B 0.9800
C20 H20C 0.9800
N2 N3 1.316(3)
N3 C21 1.465(3)
C21 H21A 0.9800
C21 H21B 0.9800
C21 H21C 0.9800
P1 C34 1.809(3)
P1 C28 1.816(3)
P1 C22 1.819(3)
C22 C27 1.390(4)
C22 C23 1.393(4)
C23 C24 1.387(4)
C23 H23 0.9500
C24 C25 1.387(4)
C24 H24 0.9500
C25 C26 1.381(4)
C25 H25 0.9500
C26 C27 1.385(4)
C26 H26 0.9500
C27 H27 0.9500
C28 C29 1.389(4)
C28 C33 1.396(4)
C29 C30 1.392(4)
C29 H29 0.9500
C30 C31 1.379(5)
C30 H30 0.9500
C31 C32 1.383(5)
C31 H31 0.9500
C32 C33 1.383(5)
C32 H32 0.9500
C33 H33 0.9500
C34 C39 1.388(4)
C34 C35 1.398(4)
C35 C36 1.385(4)
C35 H35 0.9500
C36 C37 1.375(5)
C36 H36 0.9500
C37 C38 1.387(6)
C37 H37 0.9500
C38 C39 1.398(5)
C38 H38 0.9500
C39 H39 0.9500
Au2 C40 2.027(3)
Au2 P2 2.2815(7)
C40 N4 1.370(3)
C40 C41 1.377(4)
C41 N6 1.369(3)
C41 C42 1.484(4)
C42 C47 1.401(4)
C42 C43 1.407(4)
C43 C44 1.388(4)
C43 C48 1.505(4)
C48 H48A 0.9800
C48 H48B 0.9800
C48 H48C 0.9800
C44 C45 1.391(4)
C44 H44 0.9500
C45 C46 1.391(4)
C45 C49 1.508(4)
C49 H49A 0.9800
C49 H49B 0.9800
C49 H49C 0.9800
C46 C47 1.388(4)
C46 H46 0.9500
C47 C50 1.512(4)
C50 H50A 0.9800
C50 H50B 0.9800
C50 H50C 0.9800
C50 H50D 0.9800
C50 H50E 0.9800
C50 H50F 0.9800
N4 N5 1.332(3)
N4 C51 1.448(3)
C51 C56 1.386(4)
C51 C52 1.395(4)
C52 C53 1.385(4)
C52 C57 1.495(4)
C57 H57A 0.9800
C57 H57B 0.9800
C57 H57C 0.9800
C53 C54 1.386(5)
C53 H53 0.9500
C54 C55 1.389(5)
C54 C58 1.513(4)
C58 H58A 0.9800
C58 H58B 0.9800
C58 H58C 0.9800
C58 H58D 0.9800
C58 H58E 0.9800
C58 H58F 0.9800
C55 C56 1.397(4)
C55 H55 0.9500
C56 C59 1.506(5)
C59 H59A 0.9800
C59 H59B 0.9800
C59 H59C 0.9800
N5 N6 1.322(3)
N6 C60 1.466(3)
C60 H60A 0.9800
C60 H60B 0.9800
C60 H60C 0.9800
P2 C61 1.811(3)
P2 C73 1.814(3)
P2 C67 1.815(3)
C61 C62 1.389(4)
C61 C66 1.398(4)
C62 C63 1.389(4)
C62 H62 0.9500
C63 C64 1.387(4)
C63 H63 0.9500
C64 C65 1.377(5)
C64 H64 0.9500
C65 C66 1.391(4)
C65 H65 0.9500
C66 H66 0.9500
C67 C72 1.386(4)
C67 C68 1.398(4)
C68 C69 1.380(4)
C68 H68 0.9500
C69 C70 1.375(5)
C69 H69 0.9500
C70 C71 1.383(5)
C70 H70 0.9500
C71 C72 1.386(4)
C71 H71 0.9500
C72 H72 0.9500
C73 C74 1.392(4)
C73 C78 1.395(4)
C74 C75 1.394(4)
C74 H74 0.9500
C75 C76 1.381(4)
C75 H75 0.9500
C76 C77 1.383(5)
C76 H76 0.9500
C77 C78 1.382(4)
C77 H77 0.9500
C78 H78 0.9500
B1 F3 1.344(4)
B1 F4 1.345(4)
B1 F2 1.381(4)
B1 F1 1.382(4)
F5 B3 1.40(2)
F5 B2 1.412(8)
B2 F6 1.365(9)
B2 F8 1.383(7)
B2 F7 1.384(8)
B3 F9 1.33(2)
B3 F11 1.356(16)
B3 F10 1.38(2)

loop_
_geom_torsion_atom_site_label_1
_geom_torsion_atom_site_label_2
_geom_torsion_atom_site_label_3
_geom_torsion_atom_site_label_4
_geom_torsion
N1 C1 C2 N3 0.5(3)
Au1 C1 C2 N3 -176.0(2)
N1 C1 C2 C3 -175.6(3)
Au1 C1 C2 C3 7.9(5)
N3 C2 C3 C4 109.6(3)
C1 C2 C3 C4 -74.9(4)
N3 C2 C3 C8 -71.6(3)
C1 C2 C3 C8 103.9(3)
C8 C3 C4 C5 3.2(4)
C2 C3 C4 C5 -178.0(2)
C8 C3 C4 C9 -176.3(3)
C2 C3 C4 C9 2.5(4)
C3 C4 C5 C6 -2.0(4)
C9 C4 C5 C6 177.5(3)
C4 C5 C6 C7 -0.7(4)
C4 C5 C6 C10 178.5(3)
C5 C6 C7 C8 2.2(4)
C10 C6 C7 C8 -177.0(3)
C6 C7 C8 C3 -1.0(4)
C6 C7 C8 C11 178.5(3)
C4 C3 C8 C7 -1.8(4)
C2 C3 C8 C7 179.4(2)
C4 C3 C8 C11 178.7(2)
C2 C3 C8 C11 -0.1(4)
C2 C1 N1 N2 0.0(3)
Au1 C1 N1 N2 177.16(17)
C2 C1 N1 C12 175.4(2)
Au1 C1 N1 C12 -7.4(4)
N2 N1 C12 C17 86.4(3)
C1 N1 C12 C17 -88.9(3)
N2 N1 C12 C13 -93.8(3)
C1 N1 C12 C13 90.8(3)
C17 C12 C13 C14 0.6(4)
N1 C12 C13 C14 -179.2(2)
C17 C12 C13 C18 179.9(3)
N1 C12 C13 C18 0.2(4)
C12 C13 C14 C15 -0.4(4)
C18 C13 C14 C15 -179.8(3)
C13 C14 C15 C16 0.9(5)
C13 C14 C15 C19 -177.9(3)
C14 C15 C16 C17 -1.5(5)
C19 C15 C16 C17 177.4(3)
C13 C12 C17 C16 -1.1(4)
N1 C12 C17 C16 178.6(3)
C13 C12 C17 C20 178.5(3)
N1 C12 C17 C20 -1.8(4)
C15 C16 C17 C12 1.5(5)
C15 C16 C17 C20 -178.0(3)
C1 N1 N2 N3 -0.5(3)
C12 N1 N2 N3 -176.4(2)
N1 N2 N3 C2 0.9(3)
N1 N2 N3 C21 -174.8(2)
C1 C2 N3 N2 -0.9(3)
C3 C2 N3 N2 175.6(2)
C1 C2 N3 C21 174.3(2)
C3 C2 N3 C21 -9.2(4)
C34 P1 C22 C27 33.0(3)
C28 P1 C22 C27 -80.1(2)
Au1 P1 C22 C27 158.3(2)
C34 P1 C22 C23 -148.5(2)
C28 P1 C22 C23 98.4(2)
Au1 P1 C22 C23 -23.2(2)
C27 C22 C23 C24 1.4(4)
P1 C22 C23 C24 -177.2(2)
C22 C23 C24 C25 0.0(4)
C23 C24 C25 C26 -1.3(4)
C24 C25 C26 C27 1.1(5)
C25 C26 C27 C22 0.4(4)
C23 C22 C27 C26 -1.7(4)
P1 C22 C27 C26 176.9(2)
C34 P1 C28 C29 -97.8(3)
C22 P1 C28 C29 14.2(3)
Au1 P1 C28 C29 140.3(2)
C34 P1 C28 C33 83.7(3)
C22 P1 C28 C33 -164.3(2)
Au1 P1 C28 C33 -38.2(3)
C33 C28 C29 C30 -0.1(4)
P1 C28 C29 C30 -178.6(2)
C28 C29 C30 C31 0.2(5)
C29 C30 C31 C32 -0.4(5)
C30 C31 C32 C33 0.4(5)
C31 C32 C33 C28 -0.3(6)
C29 C28 C33 C32 0.1(5)
P1 C28 C33 C32 178.7(3)
C28 P1 C34 C39 20.5(3)
C22 P1 C34 C39 -92.1(3)
Au1 P1 C34 C39 140.2(2)
C28 P1 C34 C35 -160.4(2)
C22 P1 C34 C35 87.0(2)
Au1 P1 C34 C35 -40.7(2)
C39 C34 C35 C36 1.1(4)
P1 C34 C35 C36 -178.0(2)
C34 C35 C36 C37 -0.9(5)
C35 C36 C37 C38 -0.2(5)
C36 C37 C38 C39 0.9(5)
C35 C34 C39 C38 -0.3(4)
P1 C34 C39 C38 178.8(2)
C37 C38 C39 C34 -0.7(5)
N4 C40 C41 N6 -0.9(3)
Au2 C40 C41 N6 -179.0(2)
N4 C40 C41 C42 174.9(3)
Au2 C40 C41 C42 -3.2(5)
N6 C41 C42 C47 74.2(3)
C40 C41 C42 C47 -101.1(3)
N6 C41 C42 C43 -105.1(3)
C40 C41 C42 C43 79.6(4)
C47 C42 C43 C44 -3.5(4)
C41 C42 C43 C44 175.8(2)
C47 C42 C43 C48 176.3(3)
C41 C42 C43 C48 -4.4(4)
C42 C43 C44 C45 -0.3(4)
C48 C43 C44 C45 179.9(3)
C43 C44 C45 C46 3.4(4)
C43 C44 C45 C49 -174.5(3)
C44 C45 C46 C47 -2.9(4)
C49 C45 C46 C47 175.0(3)
C45 C46 C47 C42 -0.7(4)
C45 C46 C47 C50 179.1(3)
C43 C42 C47 C46 3.9(4)
C41 C42 C47 C46 -175.3(2)
C43 C42 C47 C50 -175.8(3)
C41 C42 C47 C50 4.9(4)
C41 C40 N4 N5 0.6(3)
Au2 C40 N4 N5 179.06(17)
C41 C40 N4 C51 177.9(2)
Au2 C40 N4 C51 -3.7(3)
N5 N4 C51 C56 -95.3(3)
C40 N4 C51 C56 87.6(3)
N5 N4 C51 C52 89.1(3)
C40 N4 C51 C52 -88.0(3)
C56 C51 C52 C53 0.3(4)
N4 C51 C52 C53 175.6(2)
C56 C51 C52 C57 -179.3(3)
N4 C51 C52 C57 -4.0(4)
C51 C52 C53 C54 -1.4(4)
C57 C52 C53 C54 178.1(3)
C52 C53 C54 C55 1.6(5)
C52 C53 C54 C58 -178.7(3)
C53 C54 C55 C56 -0.7(5)
C58 C54 C55 C56 179.6(3)
C52 C51 C56 C55 0.6(4)
N4 C51 C56 C55 -174.6(2)
C52 C51 C56 C59 179.8(3)
N4 C51 C56 C59 4.6(4)
C54 C55 C56 C51 -0.4(5)
C54 C55 C56 C59 -179.6(3)
C40 N4 N5 N6 0.0(3)
C51 N4 N5 N6 -177.4(2)
N4 N5 N6 C41 -0.6(3)
N4 N5 N6 C60 178.6(2)
C40 C41 N6 N5 1.0(3)
C42 C41 N6 N5 -175.3(2)
C40 C41 N6 C60 -178.1(2)
C42 C41 N6 C60 5.5(4)
C73 P2 C61 C62 -28.3(3)
C67 P2 C61 C62 85.1(2)
Au2 P2 C61 C62 -153.8(2)
C73 P2 C61 C66 152.4(2)
C67 P2 C61 C66 -94.3(2)
Au2 P2 C61 C66 26.8(2)
C66 C61 C62 C63 0.1(4)
P2 C61 C62 C63 -179.3(2)
C61 C62 C63 C64 0.1(5)
C62 C63 C64 C65 0.1(5)
C63 C64 C65 C66 -0.6(5)
C64 C65 C66 C61 0.8(4)
C62 C61 C66 C65 -0.6(4)
P2 C61 C66 C65 178.8(2)
C61 P2 C67 C72 -28.2(3)
C73 P2 C67 C72 85.2(3)
Au2 P2 C67 C72 -151.3(2)
C61 P2 C67 C68 151.1(2)
C73 P2 C67 C68 -95.5(2)
Au2 P2 C67 C68 28.0(2)
C72 C67 C68 C69 0.6(4)
P2 C67 C68 C69 -178.7(2)
C67 C68 C69 C70 0.0(4)
C68 C69 C70 C71 -1.0(5)
C69 C70 C71 C72 1.4(5)
C68 C67 C72 C71 -0.2(5)
P2 C67 C72 C71 179.1(3)
C70 C71 C72 C67 -0.8(5)
C61 P2 C73 C74 82.9(2)
C67 P2 C73 C74 -29.5(3)
Au2 P2 C73 C74 -151.3(2)
C61 P2 C73 C78 -97.1(2)
C67 P2 C73 C78 150.5(2)
Au2 P2 C73 C78 28.7(2)
C78 C73 C74 C75 0.1(4)
P2 C73 C74 C75 -179.9(2)
C73 C74 C75 C76 -0.2(4)
C74 C75 C76 C77 0.6(5)
C75 C76 C77 C78 -0.9(5)
C76 C77 C78 C73 0.8(5)
C74 C73 C78 C77 -0.4(4)
P2 C73 C78 C77 179.6(2)
